data_8100187
loop_
_publ_author_name
'Ernst, Richard D.'
'Basta, Rehan'
'Arif, Atta M.'

_publ_section_title
;
Crystal structure of 1,4-bis(4,4-dimethylcyclohexa-2,5-dienylidene)-
N,N',N'',N'''-tetra-o-tolyl-but-2-ene-1,2,3,4-tetraamine, (C~24~H~22~N~2~)
~2~
;
_journal_issue 4
_journal_name_full 'Zeitschrift f\"ur Kristallographie - New Crystal Structures'
_journal_page_first 403
_journal_page_last 404
_journal_volume 219
_journal_year 2004
_chemical_formula_sum 'C48 H52 N4'
_chemical_formula_weight 684.94
_space_group_IT_number 2
_symmetry_cell_setting triclinic
_symmetry_space_group_name_Hall '-P 1'
_symmetry_space_group_name_H-M 'P -1'
_cell_angle_alpha 63.2758(17)
_cell_angle_beta 73.8274(15)
_cell_angle_gamma 82.6352(13)
_cell_formula_units_Z 1
_cell_length_a 9.6328(2)
_cell_length_b 10.8348(3)
_cell_length_c 10.9423(3)
_cell_measurement_temperature 150(1)
_cell_volume 979.68(4)
_diffrn_ambient_temperature 150(1)
_diffrn_measured_fraction_theta_full 0.990
_diffrn_measured_fraction_theta_max 0.990
_exptl_crystal_density_diffrn 1.161
_refine_diff_density_rms 0.036
_cod_database_code 8100187

loop_
_symmetry_equiv_pos_as_xyz
'x, y, z'
'-x, -y, -z'

loop_
_atom_site_label
_atom_site_type_symbol
_atom_site_fract_x
_atom_site_fract_y
_atom_site_fract_z
_atom_site_U_iso_or_equiv
_atom_site_adp_type
_atom_site_occupancy
_atom_site_symmetry_multiplicity
_atom_site_Wyckoff_symbol
_atom_site_calc_flag
_atom_site_refinement_flags
_atom_site_disorder_assembly
_atom_site_disorder_group
N1 N 0.69458(12) 0.45716(12) 0.45896(13) 0.0295(3) Uani 1 2 i d . . .
N2 N 0.54769(14) 0.20407(13) 0.55394(12) 0.0330(3) Uani 1 2 i d . . .
C1 C 0.29202(16) 0.29206(16) 0.95539(14) 0.0338(3) Uani 1 2 i d . . .
C2 C 0.37463(15) 0.33900(15) 0.82228(14) 0.0305(3) Uani 1 2 i d . . .
C3 C 0.40895(14) 0.25418(14) 0.74551(13) 0.0288(3) Uani 1 2 i d . . .
C4 C 0.35114(16) 0.11410(15) 0.82439(15) 0.0343(3) Uani 1 2 i d . . .
C5 C 0.26936(17) 0.06782(16) 0.95642(16) 0.0391(4) Uani 1 2 i d . . .
C6 C 0.22582(16) 0.15125(16) 1.03887(14) 0.0353(4) Uani 1 2 i d . . .
C7 C 0.2732(2) 0.0762(2) 1.17868(18) 0.0524(5) Uani 1 2 i d . . .
C8 C 0.05993(19) 0.1651(2) 1.0752(2) 0.0508(5) Uani 1 2 i d . . .
C9 C 0.49270(14) 0.29968(13) 0.61116(13) 0.0262(3) Uani 1 2 i d . . .
C10 C 0.54477(14) 0.44409(13) 0.51833(13) 0.0252(3) Uani 1 2 i d . . .
C11 C 0.79883(15) 0.38680(14) 0.53402(15) 0.0309(3) Uani 1 2 i d . . .
C12 C 0.77132(18) 0.34906(16) 0.67798(17) 0.0379(4) Uani 1 2 i d . . .
C13 C 0.8772(2) 0.28335(18) 0.7506(2) 0.0524(5) Uani 1 2 i d . . .
C14 C 1.0107(2) 0.25598(19) 0.6794(3) 0.0616(6) Uani 1 2 i d . . .
C15 C 1.03745(19) 0.29378(19) 0.5375(3) 0.0559(5) Uani 1 2 i d . . .
C16 C 0.93450(16) 0.35953(16) 0.46042(18) 0.0405(4) Uani 1 2 i d . . .
C17 C 0.9654(2) 0.4014(2) 0.3044(2) 0.0534(5) Uani 1 2 i d . . .
C18 C 0.55548(15) 0.23111(14) 0.41471(14) 0.0304(3) Uani 1 2 i d . . .
C19 C 0.45741(17) 0.32169(16) 0.34389(16) 0.0358(3) Uani 1 2 i d . . .
C20 C 0.4671(2) 0.35179(18) 0.20417(18) 0.0448(4) Uani 1 2 i d . . .
C21 C 0.5734(2) 0.29159(19) 0.13427(18) 0.0474(4) Uani 1 2 i d . . .
C22 C 0.66761(19) 0.19746(18) 0.20688(17) 0.0424(4) Uani 1 2 i d . . .
C23 C 0.66073(16) 0.16405(15) 0.34659(15) 0.0334(3) Uani 1 2 i d . . .
C24 C 0.7603(2) 0.05954(19) 0.42511(18) 0.0435(4) Uani 1 2 i d . . .
H1 H 0.2696(19) 0.3548(19) 1.0038(18) 0.049(5) Uiso 1 2 i d . . .
H1N H 0.7204(18) 0.5042(19) 0.3774(19) 0.042(5) Uiso 1 2 i d . . .
H2 H 0.4182(18) 0.4351(18) 0.7733(17) 0.040(4) Uiso 1 2 i d . . .
H2N H 0.594(2) 0.127(2) 0.609(2) 0.058(5) Uiso 1 2 i d . . .
H4 H 0.3703(17) 0.0515(18) 0.7745(17) 0.041(4) Uiso 1 2 i d . . .
H5 H 0.227(2) -0.029(2) 1.0057(19) 0.055(5) Uiso 1 2 i d . . .
H7A H 0.385(3) 0.064(2) 1.156(2) 0.070(6) Uiso 1 2 i d . . .
H7B H 0.228(2) -0.018(2) 1.235(2) 0.057(5) Uiso 1 2 i d . . .
H7C H 0.240(2) 0.135(2) 1.236(2) 0.070(6) Uiso 1 2 i d . . .
H8A H 0.031(2) 0.218(2) 1.137(2) 0.064(6) Uiso 1 2 i d . . .
H8B H 0.013(2) 0.068(2) 1.130(2) 0.077(7) Uiso 1 2 i d . . .
H8C H 0.024(2) 0.217(2) 0.983(2) 0.073(6) Uiso 1 2 i d . . .
H12 H 0.680(2) 0.3694(18) 0.7278(18) 0.047(5) Uiso 1 2 i d . . .
H13 H 0.855(2) 0.257(2) 0.855(2) 0.080(7) Uiso 1 2 i d . . .
H14 H 1.083(3) 0.214(2) 0.731(2) 0.080(7) Uiso 1 2 i d . . .
H15 H 1.125(3) 0.281(2) 0.484(2) 0.071(6) Uiso 1 2 i d . . .
H17A H 0.963(2) 0.507(3) 0.248(2) 0.077(7) Uiso 1 2 i d . . .
H17B H 0.890(2) 0.362(2) 0.279(2) 0.068(6) Uiso 1 2 i d . . .
H17C H 1.058(3) 0.366(2) 0.276(2) 0.078(7) Uiso 1 2 i d . . .
H19 H 0.3790(19) 0.3618(18) 0.3962(17) 0.044(5) Uiso 1 2 i d . . .
H20 H 0.394(2) 0.419(2) 0.157(2) 0.062(6) Uiso 1 2 i d . . .
H21 H 0.583(2) 0.3114(19) 0.034(2) 0.056(5) Uiso 1 2 i d . . .
H22 H 0.7421(19) 0.1524(19) 0.1579(18) 0.047(5) Uiso 1 2 i d . . .
H24A H 0.825(2) 0.021(2) 0.367(2) 0.064(6) Uiso 1 2 i d . . .
H24B H 0.710(2) -0.018(2) 0.5045(19) 0.052(5) Uiso 1 2 i d . . .
H24C H 0.821(2) 0.100(2) 0.463(2) 0.065(6) Uiso 1 2 i d . . .

loop_
_atom_site_aniso_label
_atom_site_aniso_U_11
_atom_site_aniso_U_22
_atom_site_aniso_U_33
_atom_site_aniso_U_23
_atom_site_aniso_U_13
_atom_site_aniso_U_12
N1 0.0246(6) 0.0296(6) 0.0249(6) -0.0055(5) -0.0032(4) 0.0004(5)
N2 0.0396(7) 0.0268(6) 0.0278(6) -0.0098(5) -0.0071(5) 0.0048(5)
C1 0.0354(8) 0.0385(8) 0.0279(7) -0.0141(6) -0.0103(6) 0.0021(6)
C2 0.0320(7) 0.0296(7) 0.0272(7) -0.0093(6) -0.0088(5) 0.0002(6)
C3 0.0286(7) 0.0273(7) 0.0273(7) -0.0088(6) -0.0083(5) 0.0011(5)
C4 0.0378(8) 0.0280(7) 0.0318(8) -0.0102(6) -0.0043(6) -0.0024(6)
C5 0.0427(9) 0.0327(8) 0.0333(8) -0.0080(6) -0.0048(6) -0.0063(7)
C6 0.0348(8) 0.0425(9) 0.0239(7) -0.0106(6) -0.0051(5) -0.0042(6)
C7 0.0658(13) 0.0503(11) 0.0314(9) -0.0027(8) -0.0184(8) -0.0119(9)
C8 0.0381(9) 0.0654(13) 0.0486(10) -0.0278(10) -0.0019(7) -0.0069(9)
C9 0.0273(7) 0.0238(7) 0.0263(7) -0.0093(5) -0.0079(5) 0.0014(5)
C10 0.0242(7) 0.0263(7) 0.0221(6) -0.0089(5) -0.0039(5) -0.0012(5)
C11 0.0277(7) 0.0213(7) 0.0415(8) -0.0099(6) -0.0119(6) 0.0000(5)
C12 0.0373(9) 0.0303(8) 0.0415(8) -0.0065(6) -0.0172(7) -0.0034(6)
C13 0.0539(11) 0.0385(9) 0.0582(11) -0.0017(8) -0.0335(9) -0.0098(8)
C14 0.0474(11) 0.0380(10) 0.0943(16) -0.0096(10) -0.0445(11) 0.0025(8)
C15 0.0282(9) 0.0389(10) 0.1002(16) -0.0295(10) -0.0190(9) 0.0052(7)
C16 0.0256(7) 0.0320(8) 0.0645(10) -0.0233(7) -0.0079(7) -0.0007(6)
C17 0.0331(9) 0.0604(13) 0.0710(13) -0.0422(11) 0.0059(8) -0.0038(8)
C18 0.0337(8) 0.0269(7) 0.0288(7) -0.0110(6) -0.0049(5) -0.0052(6)
C19 0.0369(8) 0.0328(8) 0.0406(8) -0.0165(7) -0.0120(6) -0.0023(6)
C20 0.0545(10) 0.0413(9) 0.0471(9) -0.0185(8) -0.0260(8) -0.0016(8)
C21 0.0638(11) 0.0491(10) 0.0362(9) -0.0198(8) -0.0175(8) -0.0074(8)
C22 0.0489(10) 0.0431(9) 0.0393(9) -0.0240(7) -0.0038(7) -0.0065(8)
C23 0.0368(8) 0.0282(7) 0.0337(8) -0.0140(6) -0.0039(6) -0.0035(6)
C24 0.0471(10) 0.0393(9) 0.0388(9) -0.0178(8) -0.0055(7) 0.0093(8)

loop_
_geom_bond_atom_site_label_1
_geom_bond_atom_site_label_2
_geom_bond_distance
_geom_bond_site_symmetry_2
_geom_bond_publ_flag
N1 C11 1.4015(17) . ?
N1 C10 1.4043(17) . ?
N1 H1N 0.786(18) . ?
N2 C18 1.3976(18) . ?
N2 C9 1.4155(18) . ?
N2 H2N 0.93(2) . ?
C1 C2 1.3436(19) . ?
C1 C6 1.497(2) . ?
C1 H1 1.006(18) . ?
C2 C3 1.456(2) . ?
C2 H2 1.016(17) . ?
C3 C9 1.3581(18) . ?
C3 C4 1.4592(19) . ?
C4 C5 1.332(2) . ?
C4 H4 1.019(17) . ?
C5 C6 1.494(2) . ?
C5 H5 1.020(19) . ?
C6 C8 1.540(2) . ?
C6 C7 1.544(2) . ?
C7 H7A 1.04(2) . ?
C7 H7B 1.00(2) . ?
C7 H7C 1.05(2) . ?
C8 H8A 1.04(2) . ?
C8 H8B 1.04(2) . ?
C8 H8C 1.04(2) . ?
C9 C10 1.4898(18) . ?
C10 C10 1.364(3) 2_666 ?
C11 C12 1.391(2) . ?
C11 C16 1.404(2) . ?
C12 C13 1.391(2) . ?
C12 H12 0.951(18) . ?
C13 C14 1.379(3) . ?
C13 H13 1.00(2) . ?
C14 C15 1.370(3) . ?
C14 H14 0.96(2) . ?
C15 C16 1.395(2) . ?
C15 H15 0.92(2) . ?
C16 C17 1.505(3) . ?
C17 H17A 1.03(2) . ?
C17 H17B 1.04(2) . ?
C17 H17C 0.95(2) . ?
C18 C19 1.394(2) . ?
C18 C23 1.410(2) . ?
C19 C20 1.390(2) . ?
C19 H19 0.993(18) . ?
C20 C21 1.378(3) . ?
C20 H20 1.01(2) . ?
C21 C22 1.389(2) . ?
C21 H21 1.001(19) . ?
C22 C23 1.387(2) . ?
C22 H22 0.986(19) . ?
C23 C24 1.499(2) . ?
C24 H24A 0.96(2) . ?
C24 H24B 0.952(19) . ?
C24 H24C 1.03(2) . ?
